data_7038992
loop_
_publ_author_name
'Chang, Tsung-Yuan'
'Yan, Zhao-Nan'
'Wang, Chun-Chi'
'Li, Hsing-Chun'
'Lin, Hsiu-Mei'
'Wang, Chih-Min'

_publ_section_title
;
 New hybrid organic-zincophosphate frameworks:
 single-crystal-to-single-crystal structural transformation and remarkable
 thermal and chemical stabilities.
;
_journal_issue 17
_journal_name_full 'Dalton transactions (Cambridge, England : 2003)'
_journal_page_first 7231
_journal_page_last 7234
_journal_paper_doi 10.1039/c6dt00853d
_journal_volume 45
_journal_year 2016
_chemical_formula_sum 'C2 H7 N5 O5 P Zn1.5'
_chemical_formula_weight 310.15
_chemical_name_systematic
; 
 ? 
;
_space_group_IT_number 14
_symmetry_cell_setting monoclinic
_symmetry_space_group_name_Hall '-P 2ybc'
_symmetry_space_group_name_H-M 'P 1 21/c 1'
_atom_sites_solution_hydrogens geom
_atom_sites_solution_primary direct
_atom_sites_solution_secondary difmap
_audit_creation_method SHELXL-97
_audit_update_record
;
2016-01-13 deposited with the CCDC.
2016-03-30 downloaded from the CCDC.
;
_cell_angle_alpha 90.00
_cell_angle_beta 92.076(3)
_cell_angle_gamma 90.00
_cell_formula_units_Z 4
_cell_length_a 5.1355(5)
_cell_length_b 10.3100(13)
_cell_length_c 14.9951(17)
_cell_measurement_reflns_used 1323
_cell_measurement_temperature 296(2)
_cell_measurement_theta_max 27.52
_cell_measurement_theta_min 2.40
_cell_volume 793.42(16)
_computing_cell_refinement 'Bruker XSCANS'
_computing_data_collection 'Bruker XSCANS'
_computing_data_reduction 'Bruker SHELXTL'
_computing_molecular_graphics Diamond
_computing_publication_material 'Bruker SHELXTL'
_computing_structure_refinement 'Bruker SHELXTL'
_computing_structure_solution 'Bruker SHELXTL'
_diffrn_ambient_temperature 296(2)
_diffrn_measured_fraction_theta_full 0.994
_diffrn_measured_fraction_theta_max 0.994
_diffrn_measurement_device_type CCD
_diffrn_measurement_method 'omega scan'
_diffrn_radiation_monochromator graphite
_diffrn_radiation_source 'fine-focus sealed tube'
_diffrn_radiation_type MoK\a
_diffrn_radiation_wavelength 0.71073
_diffrn_reflns_av_R_equivalents 0.0573
_diffrn_reflns_av_sigmaI/netI 0.0610
_diffrn_reflns_limit_h_max 3
_diffrn_reflns_limit_h_min -6
_diffrn_reflns_limit_k_max 13
_diffrn_reflns_limit_k_min -13
_diffrn_reflns_limit_l_max 18
_diffrn_reflns_limit_l_min -19
_diffrn_reflns_number 7104
_diffrn_reflns_theta_full 27.54
_diffrn_reflns_theta_max 27.54
_diffrn_reflns_theta_min 2.40
_exptl_absorpt_coefficient_mu 4.783
_exptl_absorpt_correction_T_max 0.909
_exptl_absorpt_correction_T_min 0.892
_exptl_absorpt_correction_type empirical
_exptl_crystal_colour colorless
_exptl_crystal_density_diffrn 2.596
_exptl_crystal_density_meas ?
_exptl_crystal_density_method 'not measured'
_exptl_crystal_description needle
_exptl_crystal_F_000 616
_exptl_crystal_size_max 0.2
_exptl_crystal_size_mid 0.02
_exptl_crystal_size_min 0.02
_refine_diff_density_max 1.598
_refine_diff_density_min -0.657
_refine_diff_density_rms 0.188
_refine_ls_extinction_method none
_refine_ls_goodness_of_fit_ref 1.093
_refine_ls_hydrogen_treatment mixed
_refine_ls_matrix_type full
_refine_ls_number_parameters 133
_refine_ls_number_reflns 1819
_refine_ls_number_restraints 0
_refine_ls_restrained_S_all 1.093
_refine_ls_R_factor_all 0.0690
_refine_ls_R_factor_gt 0.0485
_refine_ls_shift/su_max 0.000
_refine_ls_shift/su_mean 0.000
_refine_ls_structure_factor_coef Fsqd
_refine_ls_weighting_details 'calc w=1/[\s^2^(Fo^2^)+(0.0399P)^2^+4.9437P] where P=(Fo^2^+2Fc^2^)/3'
_refine_ls_weighting_scheme calc
_refine_ls_wR_factor_gt 0.1058
_refine_ls_wR_factor_ref 0.1140
_reflns_number_gt 1416
_reflns_number_total 1819
_reflns_threshold_expression >2sigma(I)
_cod_data_source_file c6dt00853d2.cif
_cod_data_source_block 1
_cod_depositor_comments
;
The following automatic conversions were performed:

'_exptl_crystal_density_meas' value 'not measured' was changed to '?'
- the value is perceived as not measured.

Automatic conversion script
Id: cif_fix_values 4268 2015-11-12 08:31:59Z antanas 

 Adding full bibliography for 7038992--7038994.cif.
;
_cod_original_sg_symbol_H-M P2(1)/c
_cod_original_formula_sum 'C2 H7 N5 O5 P Zn1.50'
_cod_database_code 7038992

loop_
_symmetry_equiv_pos_as_xyz
'x, y, z'
'-x, y+1/2, -z+1/2'
'-x, -y, -z'
'x, -y-1/2, z-1/2'

loop_
_atom_site_label
_atom_site_type_symbol
_atom_site_fract_x
_atom_site_fract_y
_atom_site_fract_z
_atom_site_U_iso_or_equiv
_atom_site_adp_type
_atom_site_occupancy
_atom_site_symmetry_multiplicity
_atom_site_calc_flag
_atom_site_refinement_flags
Zn1 Zn 0.66664(13) -0.44637(7) 0.39967(4) 0.0111(2) Uani 1 1 d .
Zn2 Zn 1.0000 -0.5000 0.0000 0.0130(2) Uani 1 2 d S
P1 P 1.1745(3) -0.31485(15) 0.48720(10) 0.0098(3) Uani 1 1 d .
O1 O 0.8776(8) -0.3309(4) 0.4742(3) 0.0146(9) Uani 1 1 d .
O2 O 1.2346(7) -0.1694(4) 0.4875(3) 0.0151(9) Uani 1 1 d .
O3 O 1.2689(9) -0.3733(4) 0.5769(3) 0.0172(10) Uani 1 1 d .
O4 O 1.3092(8) -0.3849(4) 0.4109(3) 0.0163(10) Uani 1 1 d .
N1 N 0.7266(9) -0.4140(5) 0.2694(3) 0.0143(11) Uani 1 1 d .
N2 N 0.8595(10) -0.4359(5) 0.1286(3) 0.0178(12) Uani 1 1 d .
N3 N 0.6544(11) -0.3479(6) 0.1331(3) 0.0207(13) Uani 1 1 d .
H1 H 0.6143 -0.3070 0.0899 0.050 Uiso 1 1 d .
N4 N 1.0744(10) -0.5603(6) 0.2433(3) 0.0214(13) Uani 1 1 d .
H2 H 1.1321 -0.5561 0.3035 0.050 Uiso 1 1 d .
H3 H 1.1731 -0.5802 0.1894 0.050 Uiso 1 1 d .
N5 N 0.3919(11) -0.2567(6) 0.2425(4) 0.0247(13) Uani 1 1 d .
H4 H 0.3278 -0.2721 0.2981 0.050 Uiso 1 1 d .
H5 H 0.2912 -0.2151 0.2104 0.050 Uiso 1 1 d .
C1 C 0.8964(12) -0.4713(6) 0.2127(4) 0.0130(13) Uani 1 1 d .
C2 C 0.5789(12) -0.3368(6) 0.2161(4) 0.0153(13) Uani 1 1 d .
OW1 O 1.3020(8) -0.5988(4) 0.0703(3) 0.0168(10) Uani 1 1 d .
H6 H 1.3031 -0.6816 0.0790 0.050 Uiso 1 1 d .
H7 H 1.4905 -0.6028 0.0841 0.050 Uiso 1 1 d .

loop_
_atom_site_aniso_label
_atom_site_aniso_U_11
_atom_site_aniso_U_22
_atom_site_aniso_U_33
_atom_site_aniso_U_23
_atom_site_aniso_U_13
_atom_site_aniso_U_12
Zn1 0.0128(3) 0.0110(4) 0.0094(3) -0.0005(3) 0.0000(2) 0.0010(3)
Zn2 0.0128(5) 0.0133(5) 0.0130(5) -0.0004(4) 0.0016(4) 0.0009(4)
P1 0.0109(7) 0.0091(8) 0.0093(7) -0.0005(6) -0.0003(5) 0.0003(6)
O1 0.0110(19) 0.011(2) 0.022(2) -0.0039(18) 0.0011(17) 0.0019(18)
O2 0.0096(19) 0.009(2) 0.027(2) -0.0010(18) 0.0019(17) -0.0004(17)
O3 0.029(2) 0.014(2) 0.008(2) 0.0009(17) -0.0056(17) 0.003(2)
O4 0.014(2) 0.021(3) 0.014(2) -0.0021(18) 0.0032(17) 0.0031(19)
N1 0.013(2) 0.018(3) 0.012(2) 0.002(2) 0.0025(19) 0.004(2)
N2 0.022(3) 0.020(3) 0.012(3) 0.001(2) 0.002(2) 0.008(2)
N3 0.031(3) 0.026(3) 0.005(2) 0.004(2) 0.003(2) 0.014(3)
N4 0.020(3) 0.031(4) 0.013(3) 0.004(2) -0.001(2) 0.008(3)
N5 0.026(3) 0.032(4) 0.017(3) 0.007(3) 0.006(2) 0.017(3)
C1 0.015(3) 0.010(3) 0.014(3) -0.002(2) 0.004(2) 0.002(2)
C2 0.018(3) 0.009(3) 0.019(3) 0.002(2) 0.002(2) 0.002(3)
OW1 0.014(2) 0.016(2) 0.020(2) 0.0004(19) -0.0015(17) 0.0019(19)

loop_
_atom_type_symbol
_atom_type_description
_atom_type_scat_dispersion_real
_atom_type_scat_dispersion_imag
_atom_type_scat_source
C C 0.0033 0.0016 'International Tables Vol C Tables 4.2.6.8 and 6.1.1.4'
H H 0.0000 0.0000 'International Tables Vol C Tables 4.2.6.8 and 6.1.1.4'
N N 0.0061 0.0033 'International Tables Vol C Tables 4.2.6.8 and 6.1.1.4'
O O 0.0106 0.0060 'International Tables Vol C Tables 4.2.6.8 and 6.1.1.4'
P P 0.1023 0.0942 'International Tables Vol C Tables 4.2.6.8 and 6.1.1.4'
Zn Zn 0.2839 1.4301 'International Tables Vol C Tables 4.2.6.8 and 6.1.1.4'

loop_
_geom_angle_atom_site_label_1
_geom_angle_atom_site_label_2
_geom_angle_atom_site_label_3
_geom_angle
_geom_angle_site_symmetry_1
_geom_angle_site_symmetry_3
O3 Zn1 O1 113.64(17) 3_746 .
O3 Zn1 O4 117.1(2) 3_746 1_455
O1 Zn1 O4 104.97(18) . 1_455
O3 Zn1 N1 107.8(2) 3_746 .
O1 Zn1 N1 110.8(2) . .
O4 Zn1 N1 101.93(19) 1_455 .
OW1 Zn2 OW1 180.0 3_745 .
OW1 Zn2 O2 88.15(16) 3_745 4
OW1 Zn2 O2 91.85(16) . 4
OW1 Zn2 O2 91.85(16) 3_745 2_745
OW1 Zn2 O2 88.15(16) . 2_745
O2 Zn2 O2 180.0(2) 4 2_745
OW1 Zn2 N2 92.01(18) 3_745 .
OW1 Zn2 N2 87.99(18) . .
O2 Zn2 N2 92.03(19) 4 .
O2 Zn2 N2 87.97(19) 2_745 .
OW1 Zn2 N2 87.99(18) 3_745 3_745
OW1 Zn2 N2 92.01(18) . 3_745
O2 Zn2 N2 87.97(19) 4 3_745
O2 Zn2 N2 92.03(19) 2_745 3_745
N2 Zn2 N2 179.999(1) . 3_745
O2 P1 O3 108.9(2) . .
O2 P1 O4 111.5(3) . .
O3 P1 O4 109.3(2) . .
O2 P1 O1 107.7(2) . .
O3 P1 O1 110.4(3) . .
O4 P1 O1 109.0(2) . .
P1 O1 Zn1 132.1(3) . .
P1 O2 Zn2 133.4(2) . 2_755
P1 O3 Zn1 126.0(3) . 3_746
P1 O4 Zn1 131.7(2) . 1_655
C2 N1 C1 104.1(5) . .
C2 N1 Zn1 124.9(4) . .
C1 N1 Zn1 130.6(4) . .
C1 N2 N3 102.5(5) . .
C1 N2 Zn2 135.9(4) . .
N3 N2 Zn2 120.9(4) . .
C2 N3 N2 110.4(5) . .
C2 N3 H1 130.3 . .
N2 N3 H1 118.7 . .
C1 N4 H2 118.5 . .
C1 N4 H3 102.8 . .
H2 N4 H3 129.8 . .
C2 N5 H4 116.4 . .
C2 N5 H5 126.7 . .
H4 N5 H5 112.6 . .
N2 C1 N4 125.4(6) . .
N2 C1 N1 113.6(5) . .
N4 C1 N1 120.9(5) . .
N3 C2 N5 124.8(6) . .
N3 C2 N1 109.3(5) . .
N5 C2 N1 125.9(6) . .
Zn2 OW1 H6 123.6 . .
Zn2 OW1 H7 145.7 . .
H6 OW1 H7 85.8 . .

loop_
_geom_bond_atom_site_label_1
_geom_bond_atom_site_label_2
_geom_bond_distance
_geom_bond_site_symmetry_2
Zn1 O3 1.918(4) 3_746
Zn1 O1 1.937(4) .
Zn1 O4 1.955(4) 1_455
Zn1 N1 2.017(5) .
Zn2 OW1 2.107(4) 3_745
Zn2 OW1 2.107(4) .
Zn2 O2 2.134(4) 4
Zn2 O2 2.134(4) 2_745
Zn2 N2 2.186(5) .
Zn2 N2 2.186(5) 3_745
P1 O2 1.531(4) .
P1 O3 1.537(4) .
P1 O4 1.538(4) .
P1 O1 1.539(4) .
O2 Zn2 2.134(4) 2_755
O3 Zn1 1.918(4) 3_746
O4 Zn1 1.955(4) 1_655
N1 C2 1.343(8) .
N1 C1 1.374(8) .
N2 C1 1.319(8) .
N2 N3 1.394(7) .
N3 C2 1.322(8) .
N3 H1 0.7934 .
N4 C1 1.363(8) .
N4 H2 0.9407 .
N4 H3 0.9910 .
N5 C2 1.337(8) .
N5 H4 0.9218 .
N5 H5 0.8151 .
OW1 H6 0.8632 .
OW1 H7 0.9833 .
